data_7204522
loop_
_publ_author_name
'Butler, Richard N.'
'Smyth, Georgina M.'
'McArdle, Patrick'
'Cunningham, Desmond'

_publ_section_title
;
 A new tricyclic ring and a nitrogen???sulfur analogue of the
 tri-pentagon bowl: cycloaddition reactions of the unstablised
 1,3,4-thiadiazolium-3-methanide 1,3-dipole: steric influences on the
 endo-effect: substituted pyrrolo[2,1-b]-1,3,4-thiadiazole systems:
 azolium 1,3-dipoles
;
_journal_issue 24
_journal_name_full 'Journal of the Chemical Society, Perkin Transactions 1'
_journal_page_first 2851
_journal_paper_doi 10.1039/b208544p
_journal_year 2002
_chemical_formula_sum 'C18 H15 N3 S'
_chemical_formula_weight 305.39
_chemical_name_systematic
;
?
;
_space_group_IT_number 14
_symmetry_cell_setting monoclinic
_symmetry_space_group_name_Hall '-P 2ybc'
_symmetry_space_group_name_H-M 'P 1 21/c 1'
_atom_sites_solution_hydrogens geom
_atom_sites_solution_primary direct
_atom_sites_solution_secondary difmap
_audit_creation_method SHELXL-97
_cell_angle_alpha 90.00
_cell_angle_beta 102.514(13)
_cell_angle_gamma 90.00
_cell_formula_units_Z 4
_cell_length_a 12.4385(19)
_cell_length_b 6.0956(11)
_cell_length_c 20.623(4)
_cell_measurement_reflns_used 25
_cell_measurement_temperature 298(2)
_cell_measurement_theta_max 18
_cell_measurement_theta_min 12
_cell_volume 1526.5(5)
_computing_cell_refinement 'XDS (W.Kabsch, 2000)'
_computing_data_collection 'Marresearch MarControl software'
_computing_data_reduction 'XDS (W.Kabsch, 2000)'
_computing_molecular_graphics 'ORTEX (P.McArdle, 1995)'
_computing_publication_material 'SHELXL-97/2 (Sheldrick,1997)'
_computing_structure_refinement 'SHELXL-97 (Sheldrick, 1997)'
_computing_structure_solution 'SHELXS-97 (Sheldrick, 1990)'
_diffrn_ambient_temperature 298(2)
_diffrn_measured_fraction_theta_full 0.973
_diffrn_measured_fraction_theta_max 0.973
_diffrn_measurement_device_type 'Marresearch image plate'
_diffrn_measurement_method '180 mm image plate'
_diffrn_radiation_monochromator graphite
_diffrn_radiation_source 'fine-focus sealed tube'
_diffrn_radiation_type MoK\a
_diffrn_radiation_wavelength 0.71069
_diffrn_reflns_av_R_equivalents 0.0361
_diffrn_reflns_av_sigmaI/netI 0.0433
_diffrn_reflns_limit_h_max 12
_diffrn_reflns_limit_h_min -12
_diffrn_reflns_limit_k_max 6
_diffrn_reflns_limit_k_min -6
_diffrn_reflns_limit_l_max 20
_diffrn_reflns_limit_l_min -20
_diffrn_reflns_number 6229
_diffrn_reflns_theta_full 21.22
_diffrn_reflns_theta_max 21.22
_diffrn_reflns_theta_min 2.02
_exptl_absorpt_coefficient_mu 0.212
_exptl_absorpt_correction_T_max 0.9684
_exptl_absorpt_correction_T_min 0.9283
_exptl_crystal_colour Yellow
_exptl_crystal_density_diffrn 1.329
_exptl_crystal_density_method 'not measured'
_exptl_crystal_description Parallelepiped
_exptl_crystal_F_000 640
_exptl_crystal_size_max 0.36
_exptl_crystal_size_mid 0.32
_exptl_crystal_size_min 0.15
_refine_diff_density_max 0.307
_refine_diff_density_min -0.318
_refine_diff_density_rms 0.105
_refine_ls_extinction_method none
_refine_ls_goodness_of_fit_ref 1.156
_refine_ls_hydrogen_treatment constr
_refine_ls_matrix_type full
_refine_ls_number_parameters 199
_refine_ls_number_reflns 1642
_refine_ls_number_restraints 0
_refine_ls_restrained_S_all 1.156
_refine_ls_R_factor_all 0.0391
_refine_ls_R_factor_gt 0.0354
_refine_ls_shift/su_max 0.001
_refine_ls_shift/su_mean 0.000
_refine_ls_structure_factor_coef Fsqd
_refine_ls_weighting_details 'calc w=1/[\s^2^(Fo^2^)+(0.0401P)^2^+0.5145P] where P=(Fo^2^+2Fc^2^)/3'
_refine_ls_weighting_scheme calc
_refine_ls_wR_factor_gt 0.0831
_refine_ls_wR_factor_ref 0.0846
_reflns_number_gt 1520
_reflns_number_total 1642
_reflns_threshold_expression >2sigma(I)
_cod_data_source_file b208544p.txt
_cod_data_source_block gs3
_cod_depositor_comments
;
The following automatic conversions were performed:
'_atom_site_symetry_multiplicity' tag replaced with
'_atom_site_symmetry_multiplicity'.

Automatic conversion script
Id: cif_correct_tags 1440 2010-10-19 06:21:57Z saulius 

The following automatic conversions were performed:
'_symmetry_cell_setting' value 'Monoclinic' changed to 'monoclinic'
according to '/home/saulius/struct/CIF-dictionaries/cif_core.dic'
dictionary named 'cif_core.dic' version 2.4.1 from 2010-06-29.

Automatic conversion script
Id: cif_fix_enum 1527 2010-12-29 10:47:43Z saulius 
;
_cod_original_sg_symbol_H-M P21/c
_cod_database_code 7204522

loop_
_symmetry_equiv_pos_as_xyz
'x, y, z'
'x, -y+1/2, z+1/2'
'-x, -y, -z'
'-x, y-1/2, -z-1/2'

loop_
_atom_site_label
_atom_site_type_symbol
_atom_site_fract_x
_atom_site_fract_y
_atom_site_fract_z
_atom_site_U_iso_or_equiv
_atom_site_adp_type
_atom_site_occupancy
_atom_site_symmetry_multiplicity
_atom_site_calc_flag
_atom_site_refinement_flags
_atom_site_disorder_assembly
_atom_site_disorder_group
S1 S 0.83371(4) 0.23860(9) 0.95238(2) 0.0361(2) Uani 1 1 d . . .
N3 N 0.72431(14) 0.5918(3) 0.96499(8) 0.0350(5) Uani 1 1 d . . .
N4 N 0.67087(13) 0.5030(3) 0.90345(8) 0.0321(5) Uani 1 1 d . . .
C7A C 0.69994(17) 0.2699(3) 0.89659(10) 0.0294(5) Uani 1 1 d . . .
N9 N 0.62485(17) 0.1232(3) 1.04470(10) 0.0532(6) Uani 1 1 d . . .
C2 C 0.80812(17) 0.4800(3) 0.99350(10) 0.0309(5) Uani 1 1 d . . .
C5 C 0.54978(18) 0.5184(4) 0.89285(12) 0.0470(6) Uani 1 1 d . . .
H5A H 0.5202 0.6040 0.8534 0.061 Uiso 1 1 calc R . .
H5B H 0.5292 0.5886 0.9306 0.061 Uiso 1 1 calc R . .
C6 C 0.50544(18) 0.2856(4) 0.88475(11) 0.0442(6) Uani 1 1 d . . .
H6A H 0.4794 0.2496 0.8382 0.057 Uiso 1 1 calc R . .
H6B H 0.4453 0.2671 0.9073 0.057 Uiso 1 1 calc R . .
C7 C 0.60345(17) 0.1410(3) 0.91631(9) 0.0336(5) Uani 1 1 d . . .
H7 H 0.5963 -0.0060 0.8966 0.044 Uiso 1 1 calc R . .
C8 C 0.61645(17) 0.1294(3) 0.98875(12) 0.0368(6) Uani 1 1 d . . .
C16 C 0.70683(16) 0.2130(3) 0.82593(9) 0.0298(5) Uani 1 1 d . . .
C17 C 0.73627(18) 0.0037(4) 0.81058(11) 0.0401(6) Uani 1 1 d . . .
H17 H 0.7488 -0.1040 0.8433 0.052 Uiso 1 1 calc R . .
C18 C 0.74721(19) -0.0467(4) 0.74710(11) 0.0444(6) Uani 1 1 d . . .
H18 H 0.7679 -0.1875 0.7375 0.058 Uiso 1 1 calc R . .
C19 C 0.72774(18) 0.1094(4) 0.69808(11) 0.0428(6) Uani 1 1 d . . .
H19 H 0.7352 0.0748 0.6554 0.056 Uiso 1 1 calc R . .
C20 C 0.69718(19) 0.3167(4) 0.71247(11) 0.0449(6) Uani 1 1 d . . .
H20 H 0.6830 0.4227 0.6793 0.058 Uiso 1 1 calc R . .
C21 C 0.68730(18) 0.3688(4) 0.77613(10) 0.0386(6) Uani 1 1 d . . .
H21 H 0.6673 0.5103 0.7855 0.050 Uiso 1 1 calc R . .
C10 C 0.87867(16) 0.5433(3) 1.05747(9) 0.0325(5) Uani 1 1 d . . .
C11 C 0.86729(19) 0.7473(4) 1.08471(11) 0.0414(6) Uani 1 1 d . . .
H11 H 0.8166 0.8472 1.0616 0.054 Uiso 1 1 calc R . .
C12 C 0.9311(2) 0.8032(4) 1.14620(11) 0.0491(6) Uani 1 1 d . . .
H12 H 0.9229 0.9404 1.1643 0.064 Uiso 1 1 calc R . .
C13 C 1.00596(19) 0.6573(4) 1.18039(11) 0.0492(7) Uani 1 1 d . . .
H13 H 1.0486 0.6953 1.2217 0.064 Uiso 1 1 calc R . .
C14 C 1.01807(19) 0.4559(4) 1.15393(12) 0.0511(7) Uani 1 1 d . . .
H14 H 1.0689 0.3570 1.1774 0.066 Uiso 1 1 calc R . .
C15 C 0.95529(18) 0.3984(4) 1.09259(11) 0.0426(6) Uani 1 1 d . . .
H15 H 0.9645 0.2613 1.0748 0.055 Uiso 1 1 calc R . .

loop_
_atom_site_aniso_label
_atom_site_aniso_U_11
_atom_site_aniso_U_22
_atom_site_aniso_U_33
_atom_site_aniso_U_23
_atom_site_aniso_U_13
_atom_site_aniso_U_12
S1 0.0341(4) 0.0411(4) 0.0314(4) -0.0025(2) 0.0030(3) 0.0044(2)
N3 0.0424(11) 0.0299(10) 0.0297(10) -0.0024(8) 0.0011(9) -0.0021(9)
N4 0.0346(11) 0.0299(10) 0.0283(10) -0.0009(8) -0.0012(8) 0.0011(8)
C7A 0.0336(12) 0.0269(12) 0.0265(12) 0.0022(9) 0.0042(10) -0.0005(9)
N9 0.0570(13) 0.0678(15) 0.0377(13) 0.0015(11) 0.0167(10) -0.0054(11)
C2 0.0333(13) 0.0310(12) 0.0280(12) 0.0026(10) 0.0058(10) -0.0036(10)
C5 0.0375(14) 0.0452(15) 0.0529(15) -0.0021(11) -0.0021(11) 0.0055(11)
C6 0.0348(14) 0.0516(15) 0.0424(14) 0.0043(11) -0.0001(11) -0.0052(11)
C7 0.0394(13) 0.0332(13) 0.0273(12) -0.0004(9) 0.0053(10) -0.0052(10)
C8 0.0341(13) 0.0377(14) 0.0397(15) 0.0019(11) 0.0107(11) -0.0026(10)
C16 0.0315(12) 0.0318(13) 0.0246(12) 0.0008(10) 0.0027(9) -0.0041(9)
C17 0.0513(15) 0.0370(14) 0.0320(13) 0.0041(10) 0.0087(11) 0.0010(11)
C18 0.0536(15) 0.0428(15) 0.0385(14) -0.0078(12) 0.0135(11) 0.0016(11)
C19 0.0444(14) 0.0566(17) 0.0275(12) -0.0067(12) 0.0081(10) -0.0070(12)
C20 0.0540(15) 0.0501(16) 0.0282(13) 0.0081(11) 0.0037(11) -0.0022(12)
C21 0.0492(14) 0.0349(14) 0.0300(13) 0.0023(11) 0.0047(10) 0.0009(11)
C10 0.0341(13) 0.0348(14) 0.0273(12) 0.0022(10) 0.0037(10) -0.0073(10)
C11 0.0469(14) 0.0404(15) 0.0331(13) 0.0013(11) 0.0002(11) -0.0028(11)
C12 0.0592(16) 0.0495(15) 0.0368(14) -0.0086(12) 0.0064(13) -0.0107(13)
C13 0.0468(15) 0.0680(19) 0.0287(13) -0.0010(13) -0.0005(11) -0.0160(14)
C14 0.0443(15) 0.0629(18) 0.0394(15) 0.0074(13) -0.0059(12) 0.0002(12)
C15 0.0423(14) 0.0443(14) 0.0385(14) 0.0007(11) 0.0025(11) -0.0023(11)

loop_
_atom_type_symbol
_atom_type_description
_atom_type_scat_dispersion_real
_atom_type_scat_dispersion_imag
_atom_type_scat_source
C C 0.0033 0.0016 'International Tables Vol C Tables 4.2.6.8 and 6.1.1.4'
H H 0.0000 0.0000 'International Tables Vol C Tables 4.2.6.8 and 6.1.1.4'
N N 0.0061 0.0033 'International Tables Vol C Tables 4.2.6.8 and 6.1.1.4'
S S 0.1246 0.1234 'International Tables Vol C Tables 4.2.6.8 and 6.1.1.4'

loop_
_geom_angle_atom_site_label_1
_geom_angle_atom_site_label_2
_geom_angle_atom_site_label_3
_geom_angle
_geom_angle_site_symmetry_1
_geom_angle_site_symmetry_3
_geom_angle_publ_flag
C2 S1 C7A 88.90(10) . . ?
C2 N3 N4 112.89(16) . . ?
N3 N4 C5 112.10(16) . . ?
N3 N4 C7A 112.21(15) . . ?
C5 N4 C7A 108.02(16) . . ?
N4 C7A C16 112.14(16) . . ?
N4 C7A C7 103.93(16) . . ?
C16 C7A C7 109.97(16) . . ?
N4 C7A S1 104.45(13) . . ?
C16 C7A S1 110.46(14) . . ?
C7 C7A S1 115.65(13) . . ?
N3 C2 C10 122.86(19) . . ?
N3 C2 S1 116.02(15) . . ?
C10 C2 S1 121.10(16) . . ?
N4 C5 C6 106.92(17) . . ?
C5 C6 C7 104.74(17) . . ?
C8 C7 C6 111.23(17) . . ?
C8 C7 C7A 111.58(16) . . ?
C6 C7 C7A 100.72(16) . . ?
N9 C8 C7 178.7(2) . . ?
C21 C16 C17 118.48(19) . . ?
C21 C16 C7A 121.28(18) . . ?
C17 C16 C7A 120.22(18) . . ?
C18 C17 C16 120.5(2) . . ?
C19 C18 C17 120.5(2) . . ?
C20 C19 C18 119.5(2) . . ?
C19 C20 C21 120.2(2) . . ?
C16 C21 C20 120.7(2) . . ?
C15 C10 C11 118.7(2) . . ?
C15 C10 C2 120.8(2) . . ?
C11 C10 C2 120.44(19) . . ?
C10 C11 C12 120.3(2) . . ?
C13 C12 C11 120.2(2) . . ?
C14 C13 C12 120.0(2) . . ?
C13 C14 C15 120.4(2) . . ?
C14 C15 C10 120.4(2) . . ?

loop_
_geom_bond_atom_site_label_1
_geom_bond_atom_site_label_2
_geom_bond_distance
_geom_bond_site_symmetry_2
_geom_bond_publ_flag
S1 C2 1.762(2) . ?
S1 C7A 1.816(2) . ?
N3 C2 1.277(3) . ?
N3 N4 1.407(2) . ?
N4 C5 1.477(3) . ?
N4 C7A 1.480(3) . ?
C7A C16 1.518(3) . ?
C7A C7 1.560(3) . ?
N9 C8 1.136(3) . ?
C2 C10 1.469(3) . ?
C5 C6 1.519(3) . ?
C6 C7 1.530(3) . ?
C7 C8 1.469(3) . ?
C16 C21 1.381(3) . ?
C16 C17 1.383(3) . ?
C17 C18 1.380(3) . ?
C18 C19 1.371(3) . ?
C19 C20 1.370(3) . ?
C20 C21 1.382(3) . ?
C10 C15 1.383(3) . ?
C10 C11 1.384(3) . ?
C11 C12 1.385(3) . ?
C12 C13 1.368(3) . ?
C13 C14 1.365(3) . ?
C14 C15 1.380(3) . ?

loop_
_cod_related_entry_id
_cod_related_entry_database
_cod_related_entry_code
1 ChemSpider 355037
